data_7044940
loop_
_publ_author_name
'Atallah, Hala'
'mahmoud, Mahmoud'
'Jelle, Abdinoor'
'Lough, Alan'
'Hmadeh, Mohamad'

_publ_section_title
;
 Highly Stable Indium Based Metal Organic Framework for Efficient Arsenic
 Removal from Water
;
_journal_name_full 'Dalton Transactions'
_journal_paper_doi 10.1039/C7DT03705H
_journal_year 2017
_chemical_formula_moiety 'C10 H2 In O8, C4 H6 N2'
_chemical_formula_sum 'C14 H8 In N2 O8'
_chemical_formula_weight 447.04
_space_group_crystal_system tetragonal
_space_group_IT_number 138
_space_group_name_Hall '-P 4ac 2ac'
_space_group_name_H-M_alt 'P 42/n c m'
_symmetry_space_group_name_Hall '-P 4ac 2ac'
_symmetry_space_group_name_H-M 'P 42/n c m :2'
_atom_sites_solution_hydrogens geom
_audit_creation_method SHELXL-2014/7
_audit_update_record
;
2017-08-11 deposited with the CCDC.
2017-12-04 downloaded from the CCDC.
;
_cell_angle_alpha 90
_cell_angle_beta 90
_cell_angle_gamma 90
_cell_formula_units_Z 4
_cell_length_a 12.5808(3)
_cell_length_b 12.5808(3)
_cell_length_c 12.9625(3)
_cell_measurement_reflns_used 8016
_cell_measurement_temperature 147(2)
_cell_measurement_theta_max 67.00
_cell_measurement_theta_min 4.97
_cell_volume 2051.66(8)
_computing_cell_refinement APEX2
_computing_data_collection 'APEX2 (Bruker, 2014)'
_computing_data_reduction 'SAINT (Bruker, 2014)'
_computing_molecular_graphics 'PLATON (Spek, 2009)'
_computing_publication_material 'SHELXTL (Sheldrick, 2008)'
_computing_structure_refinement 'SHELXL-2014/7 (Sheldrick, 2015b)'
_computing_structure_solution 'SHELXT (Sheldrick, 2015a)'
_diffrn_ambient_temperature 147(2)
_diffrn_measured_fraction_theta_full 0.994
_diffrn_measured_fraction_theta_max 0.994
_diffrn_measurement_device_type 'Bruker Kappa APEX-DUO CCD'
_diffrn_measurement_method '\f and \w scans'
_diffrn_radiation_type CuK\a
_diffrn_radiation_wavelength 1.54178
_diffrn_reflns_av_R_equivalents 0.1002
_diffrn_reflns_av_unetI/netI 0.0252
_diffrn_reflns_Laue_measured_fraction_full 0.994
_diffrn_reflns_Laue_measured_fraction_max 0.994
_diffrn_reflns_limit_h_max 14
_diffrn_reflns_limit_h_min -14
_diffrn_reflns_limit_k_max 14
_diffrn_reflns_limit_k_min -14
_diffrn_reflns_limit_l_max 15
_diffrn_reflns_limit_l_min -15
_diffrn_reflns_number 40927
_diffrn_reflns_point_group_measured_fraction_full 0.994
_diffrn_reflns_point_group_measured_fraction_max 0.994
_diffrn_reflns_theta_full 67.458
_diffrn_reflns_theta_max 67.458
_diffrn_reflns_theta_min 4.971
_diffrn_source 'Bruker ImuS with multi-layer optics'
_exptl_absorpt_coefficient_mu 9.561
_exptl_absorpt_correction_T_max 0.7530
_exptl_absorpt_correction_T_min 0.5390
_exptl_absorpt_correction_type multi-scan
_exptl_absorpt_process_details 'SADABS (Bruker, 2014)'
_exptl_crystal_colour red
_exptl_crystal_density_diffrn 1.447
_exptl_crystal_description needle
_exptl_crystal_F_000 876
_exptl_crystal_size_max 0.110
_exptl_crystal_size_mid 0.014
_exptl_crystal_size_min 0.014
_refine_diff_density_max 0.749
_refine_diff_density_min -0.659
_refine_diff_density_rms 0.137
_refine_ls_extinction_coef 0.00049(8)
_refine_ls_extinction_expression Fc^*^=kFc[1+0.001xFc^2^\l^3^/sin(2\q)]^-1/4^
_refine_ls_extinction_method 'SHELXL-2014/7 (Sheldrick 2014'
_refine_ls_goodness_of_fit_ref 1.157
_refine_ls_hydrogen_treatment constr
_refine_ls_matrix_type full
_refine_ls_number_parameters 61
_refine_ls_number_reflns 988
_refine_ls_number_restraints 49
_refine_ls_restrained_S_all 1.131
_refine_ls_R_factor_all 0.0685
_refine_ls_R_factor_gt 0.0477
_refine_ls_shift/su_max 0.000
_refine_ls_shift/su_mean 0.000
_refine_ls_structure_factor_coef Fsqd
_refine_ls_weighting_details 'w=1/[\s^2^(Fo^2^)+(0.0393P)^2^+21.3030P] where P=(Fo^2^+2Fc^2^)/3'
_refine_ls_weighting_scheme calc
_refine_ls_wR_factor_gt 0.1186
_refine_ls_wR_factor_ref 0.1320
_reflns_Friedel_coverage 0.000
_reflns_number_gt 668
_reflns_number_total 988
_reflns_threshold_expression 'I > 2\s(I)'
_cod_data_source_file c7dt03705h2.cif
_cod_data_source_block d1584
_cod_original_cell_volume 2051.66(11)
_cod_database_code 7044940
_shelx_shelxl_version_number 2014/7
_shelx_space_group_comment
; 
The symmetry employed for this shelxl refinement is uniquely defined 
by the following loop, which should always be used as a source of 
symmetry information in preference to the above space-group names. 
They are only intended as comments. 
;
_shelx_estimated_absorpt_t_min 0.419
_shelx_estimated_absorpt_t_max 0.878

loop_
_space_group_symop_operation_xyz
'x, y, z'
'-y+1/2, x, z+1/2'
'-x+1/2, -y+1/2, z'
'y, -x+1/2, z+1/2'
'x+1/2, -y, -z+1/2'
'y+1/2, x+1/2, -z'
'-x, y+1/2, -z+1/2'
'-y, -x, -z'
'-x, -y, -z'
'y-1/2, -x, -z-1/2'
'x-1/2, y-1/2, -z'
'-y, x-1/2, -z-1/2'
'-x-1/2, y, z-1/2'
'-y-1/2, -x-1/2, z'
'x, -y-1/2, z-1/2'
'y, x, z'

loop_
_atom_site_label
_atom_site_type_symbol
_atom_site_fract_x
_atom_site_fract_y
_atom_site_fract_z
_atom_site_U_iso_or_equiv
_atom_site_adp_type
_atom_site_occupancy
_atom_site_site_symmetry_order
_atom_site_calc_flag
_atom_site_refinement_flags_posn
_atom_site_refinement_flags_adp
_atom_site_refinement_flags_occupancy
_atom_site_disorder_assembly
_atom_site_disorder_group
In1 In 0.2500 0.7500 0.7500 0.0182(3) Uani 1 4 d S T P . .
O1 O 0.2379(4) 0.6353(4) 0.9028(3) 0.0311(11) Uani 1 1 d . . . . .
O2 O 0.1029(4) 0.6890(5) 0.8102(3) 0.0387(13) Uani 1 1 d . . . . .
C1 C 0.0653(7) 0.5696(7) 0.9458(4) 0.0368(18) Uani 1 1 d . U . . .
C2 C -0.0033(8) 0.5033(8) 0.8933(7) 0.041(3) Uani 1 2 d S TU P . .
H2 H -0.0049 0.5049 0.8201 0.049 Uiso 1 2 calc R U P . .
C3 C 0.1415(7) 0.6358(6) 0.8845(5) 0.0313(16) Uani 1 1 d . U . . .
C1S C 0.4529(16) 0.4448(14) 0.9561(11) 0.055(3) Uani 0.25 1 d G U P A -1
N1S N 0.5534(18) 0.4275(19) 1.003(2) 0.055(3) Uani 0.25 1 d DG U P A -1
C2S C 0.562(2) 0.497(2) 1.0891(17) 0.055(3) Uani 0.25 1 d G U P A -1
H2SA H 0.6209 0.5020 1.1345 0.066 Uiso 0.25 1 calc R U P A -1
C3S C 0.466(2) 0.557(2) 1.0955(14) 0.055(3) Uani 0.25 1 d G U P A -1
H3SA H 0.4506 0.6093 1.1459 0.066 Uiso 0.25 1 calc R U P A -1
N2S N 0.3991(15) 0.525(2) 1.0133(18) 0.055(3) Uani 0.25 1 d DG U P A -1
H2S H 0.3353 0.5499 1.0001 0.066 Uiso 0.25 1 calc R U P A -1
C4S C 0.414(3) 0.393(3) 0.8698(19) 0.055(3) Uani 0.25 1 d D U P A -1
H4SA H 0.4623 0.3348 0.8509 0.082 Uiso 0.25 1 calc R U P A -1
H4SB H 0.4086 0.4431 0.8123 0.082 Uiso 0.25 1 calc R U P A -1
H4SC H 0.3435 0.3636 0.8850 0.082 Uiso 0.25 1 calc R U P A -1

loop_
_atom_site_aniso_label
_atom_site_aniso_U_11
_atom_site_aniso_U_22
_atom_site_aniso_U_33
_atom_site_aniso_U_23
_atom_site_aniso_U_13
_atom_site_aniso_U_12
In1 0.0210(4) 0.0210(4) 0.0127(4) 0.000 0.000 0.000
O1 0.047(3) 0.025(2) 0.021(2) 0.001(2) 0.009(2) -0.009(2)
O2 0.040(3) 0.058(4) 0.018(2) 0.004(2) 0.003(2) -0.021(3)
C1 0.053(5) 0.047(5) 0.010(3) -0.002(3) 0.002(3) -0.031(4)
C2 0.055(4) 0.055(4) 0.012(4) -0.002(4) 0.002(4) -0.032(5)
C3 0.044(5) 0.038(4) 0.012(3) -0.007(3) 0.006(3) -0.021(3)
C1S 0.058(5) 0.056(5) 0.051(4) 0.002(4) 0.000(4) 0.007(4)
N1S 0.058(5) 0.056(5) 0.051(4) 0.002(4) 0.000(4) 0.007(4)
C2S 0.058(5) 0.056(5) 0.051(4) 0.002(4) 0.000(4) 0.007(4)
C3S 0.058(5) 0.056(5) 0.051(4) 0.002(4) 0.000(4) 0.007(4)
N2S 0.058(5) 0.056(5) 0.051(4) 0.002(4) 0.000(4) 0.007(4)
C4S 0.058(5) 0.056(5) 0.051(4) 0.002(4) 0.000(4) 0.007(4)

loop_
_atom_type_symbol
_atom_type_description
_atom_type_scat_dispersion_real
_atom_type_scat_dispersion_imag
_atom_type_scat_source
C C 0.0181 0.0091 'International Tables Vol C Tables 4.2.6.8 and 6.1.1.4'
H H 0.0000 0.0000 'International Tables Vol C Tables 4.2.6.8 and 6.1.1.4'
In In 0.0822 5.0449 'International Tables Vol C Tables 4.2.6.8 and 6.1.1.4'
O O 0.0492 0.0322 'International Tables Vol C Tables 4.2.6.8 and 6.1.1.4'
N N 0.0311 0.0180 'International Tables Vol C Tables 4.2.6.8 and 6.1.1.4'

loop_
_geom_angle_atom_site_label_1
_geom_angle_atom_site_label_2
_geom_angle_atom_site_label_3
_geom_angle
_geom_angle_site_symmetry_1
_geom_angle_site_symmetry_3
O2 In1 O2 97.56(8) 3_565 12_667
O2 In1 O2 97.56(8) 3_565 10_567
O2 In1 O2 137.5(2) 12_667 10_567
O2 In1 O2 137.5(2) 3_565 .
O2 In1 O2 97.56(8) 12_667 .
O2 In1 O2 97.56(8) 10_567 .
O2 In1 O1 56.23(18) 3_565 3_565
O2 In1 O1 140.93(17) 12_667 3_565
O2 In1 O1 78.99(17) 10_567 3_565
O2 In1 O1 88.31(18) . 3_565
O2 In1 O1 140.93(17) 3_565 10_567
O2 In1 O1 88.31(18) 12_667 10_567
O2 In1 O1 56.23(18) 10_567 10_567
O2 In1 O1 78.99(17) . 10_567
O1 In1 O1 130.61(14) 3_565 10_567
O2 In1 O1 78.99(17) 3_565 12_667
O2 In1 O1 56.23(18) 12_667 12_667
O2 In1 O1 88.31(18) 10_567 12_667
O2 In1 O1 140.93(17) . 12_667
O1 In1 O1 130.61(14) 3_565 12_667
O1 In1 O1 72.4(2) 10_567 12_667
O2 In1 O1 88.31(18) 3_565 .
O2 In1 O1 78.99(17) 12_667 .
O2 In1 O1 140.93(17) 10_567 .
O2 In1 O1 56.23(18) . .
O1 In1 O1 72.4(2) 3_565 .
O1 In1 O1 130.61(14) 10_567 .
O1 In1 O1 130.61(14) 12_667 .
O2 In1 C3 28.5(2) 3_565 3_565
O2 In1 C3 121.6(3) 12_667 3_565
O2 In1 C3 87.5(2) 10_567 3_565
O2 In1 C3 113.6(2) . 3_565
O1 In1 C3 27.8(2) 3_565 3_565
O1 In1 C3 143.4(2) 10_567 3_565
O1 In1 C3 105.24(19) 12_667 3_565
O1 In1 C3 79.56(17) . 3_565
O2 In1 C3 87.5(2) 3_565 12_667
O2 In1 C3 28.5(2) 12_667 12_667
O2 In1 C3 113.6(2) 10_567 12_667
O2 In1 C3 121.6(3) . 12_667
O1 In1 C3 143.4(2) 3_565 12_667
O1 In1 C3 79.56(17) 10_567 12_667
O1 In1 C3 27.8(2) 12_667 12_667
O1 In1 C3 105.24(19) . 12_667
C3 In1 C3 115.89(15) 3_565 12_667
O2 In1 C3 121.6(3) 3_565 10_567
O2 In1 C3 113.6(2) 12_667 10_567
O2 In1 C3 28.5(2) 10_567 10_567
O2 In1 C3 87.5(2) . 10_567
O1 In1 C3 105.24(19) 3_565 10_567
O1 In1 C3 27.8(2) 10_567 10_567
O1 In1 C3 79.56(17) 12_667 10_567
O1 In1 C3 143.4(2) . 10_567
C3 In1 C3 115.89(15) 3_565 10_567
C3 In1 C3 97.3(3) 12_667 10_567
O2 In1 C3 113.6(2) 3_565 .
O2 In1 C3 87.5(2) 12_667 .
O2 In1 C3 121.6(3) 10_567 .
O2 In1 C3 28.5(2) . .
O1 In1 C3 79.56(17) 3_565 .
O1 In1 C3 105.24(19) 10_567 .
O1 In1 C3 143.4(2) 12_667 .
O1 In1 C3 27.8(2) . .
C3 In1 C3 97.3(3) 3_565 .
C3 In1 C3 115.88(15) 12_667 .
C3 In1 C3 115.89(15) 10_567 .
C3 O1 In1 84.4(4) . .
C3 O2 In1 97.7(4) . .
C2 C1 C1 119.5(4) . 6_457
C2 C1 C3 118.4(5) . .
C1 C1 C3 121.7(4) 6_457 .
C1 C2 C1 120.9(8) 14_665 .
C1 C2 H2 119.5 14_665 .
C1 C2 H2 119.5 . .
O1 C3 O2 121.6(6) . .
O1 C3 C1 121.6(7) . .
O2 C3 C1 116.7(7) . .
O1 C3 In1 67.8(3) . .
O2 C3 In1 53.9(3) . .
C1 C3 In1 169.7(5) . .
C4S C1S N1S 126.0(5) . .
C4S C1S N2S 126.0(5) . .
N1S C1S N2S 108.0 . .
C1S N1S C2S 108.0 . .
C3S C2S N1S 108.0 . .
C3S C2S H2SA 126.0 . .
N1S C2S H2SA 126.0 . .
C2S C3S N2S 108.0 . .
C2S C3S H3SA 126.0 . .
N2S C3S H3SA 126.0 . .
C3S N2S C1S 108.0 . .
C3S N2S H2S 126.0 . .
C1S N2S H2S 126.0 . .
C1S C4S H4SA 109.5 . .
C1S C4S H4SB 109.5 . .
H4SA C4S H4SB 109.5 . .
C1S C4S H4SC 109.5 . .
H4SA C4S H4SC 109.5 . .
H4SB C4S H4SC 109.5 . .

loop_
_geom_bond_atom_site_label_1
_geom_bond_atom_site_label_2
_geom_bond_distance
_geom_bond_site_symmetry_2
In1 O2 2.151(5) 3_565
In1 O2 2.151(5) 12_667
In1 O2 2.151(5) 10_567
In1 O2 2.151(5) .
In1 O1 2.455(4) 3_565
In1 O1 2.455(4) 10_567
In1 O1 2.455(4) 12_667
In1 O1 2.455(4) .
In1 C3 2.639(6) 3_565
In1 C3 2.639(6) 12_667
In1 C3 2.639(6) 10_567
In1 C3 2.639(6) .
O1 C3 1.235(9) .
O2 C3 1.270(9) .
C1 C2 1.380(8) .
C1 C1 1.407(11) 6_457
C1 C3 1.498(9) .
C2 C1 1.380(8) 14_665
C2 H2 0.9500 .
C1S C4S 1.39(3) .
C1S N1S 1.4200 .
C1S N2S 1.4200 .
N1S C2S 1.4200 .
C2S C3S 1.4200 .
C2S H2SA 0.9500 .
C3S N2S 1.4200 .
C3S H3SA 0.9500 .
N2S H2S 0.8800 .
C4S H4SA 0.9800 .
C4S H4SB 0.9800 .
C4S H4SC 0.9800 .

loop_
_geom_hbond_atom_site_label_D
_geom_hbond_atom_site_label_H
_geom_hbond_atom_site_label_A
_geom_hbond_distance_DH
_geom_hbond_distance_HA
_geom_hbond_distance_DA
_geom_hbond_angle_DHA
N2S H2S O1 0.88 2.06 2.85(2) 148.1

loop_
_geom_torsion_atom_site_label_1
_geom_torsion_atom_site_label_2
_geom_torsion_atom_site_label_3
_geom_torsion_atom_site_label_4
_geom_torsion
_geom_torsion_site_symmetry_1
_geom_torsion_site_symmetry_4
C1 C1 C2 C1 2(3) 6_457 14_665
C3 C1 C2 C1 175.1(8) . 14_665
In1 O1 C3 O2 -1.8(7) . .
In1 O1 C3 C1 175.2(7) . .
In1 O2 C3 O1 2.1(8) . .
In1 O2 C3 C1 -175.0(6) . .
C2 C1 C3 O1 -127.5(10) . .
C1 C1 C3 O1 45.8(17) 6_457 .
C2 C1 C3 O2 49.6(14) . .
C1 C1 C3 O2 -137.1(12) 6_457 .
C2 C1 C3 In1 27(4) . .
C1 C1 C3 In1 -160(3) 6_457 .
C4S C1S N1S C2S -179.99(14) . .
N2S C1S N1S C2S 0.0 . .
C1S N1S C2S C3S 0.0 . .
N1S C2S C3S N2S 0.0 . .
C2S C3S N2S C1S 0.0 . .
C4S C1S N2S C3S 179.99(14) . .
N1S C1S N2S C3S 0.0 . .
